data_4121621
loop_
_publ_author_name
'Bordoli, Robert J.'
'Goldup, Stephen M.'

_publ_section_title
;
 An efficient approach to mechanically planar chiral rotaxanes.
;
_journal_issue 13
_journal_name_full 'Journal of the American Chemical Society'
_journal_page_first 4817
_journal_page_last 4820
_journal_paper_doi 10.1021/ja412715m
_journal_volume 136
_journal_year 2014
_chemical_absolute_configuration rm
_chemical_formula_sum 'C62 H78 N5 O9.5'
_chemical_formula_weight 1045.29
_space_group_crystal_system orthorhombic
_space_group_IT_number 19
_space_group_name_Hall 'P 2ac 2ab'
_space_group_name_H-M_alt 'P 21 21 21'
_symmetry_space_group_name_Hall 'P 2ac 2ab'
_symmetry_space_group_name_H-M 'P 21 21 21'
_atom_sites_solution_hydrogens geom
_atom_sites_solution_primary direct
_atom_sites_solution_secondary difmap
_cell_angle_alpha 90
_cell_angle_beta 90
_cell_angle_gamma 90
_cell_formula_units_Z 4
_cell_length_a 13.6896(3)
_cell_length_b 18.8091(4)
_cell_length_c 21.8375(4)
_cell_measurement_reflns_used 9323
_cell_measurement_temperature 100.(2)
_cell_measurement_theta_max 58.1906
_cell_measurement_theta_min 3.1009
_cell_volume 5622.9(2)
_computing_cell_refinement 'SAINT V8.18C (Bruker AXS Inc., 2011)'
_computing_data_collection 'Bruker APEX2'
_computing_data_reduction 'SAINT V8.18C (Bruker AXS Inc., 2011)'
_computing_molecular_graphics 'Bruker SHELXTL'
_computing_publication_material 'Bruker SHELXTL'
_computing_structure_refinement 'SHELXL-97 (Sheldrick, 2008)'
_computing_structure_solution 'SHELXS-97 (Sheldrick, 2008)'
_diffrn_ambient_temperature 100.(2)
_diffrn_detector_area_resol_mean 8.3333
_diffrn_measured_fraction_theta_full 0.964
_diffrn_measured_fraction_theta_max 0.964
_diffrn_measurement_device_type 'Bruker APEX-II CCD'
_diffrn_measurement_method '\f and \w scans'
_diffrn_radiation_monochromator graphite
_diffrn_radiation_source 'sealed tube'
_diffrn_radiation_type CuK\a
_diffrn_radiation_wavelength 1.54178
_diffrn_reflns_av_R_equivalents 0.0314
_diffrn_reflns_av_sigmaI/netI 0.0179
_diffrn_reflns_limit_h_max 14
_diffrn_reflns_limit_h_min -14
_diffrn_reflns_limit_k_max 19
_diffrn_reflns_limit_k_min -19
_diffrn_reflns_limit_l_max 18
_diffrn_reflns_limit_l_min -23
_diffrn_reflns_number 54954
_diffrn_reflns_theta_full 60.24
_diffrn_reflns_theta_max 60.24
_diffrn_reflns_theta_min 3.10
_exptl_absorpt_coefficient_mu 0.667
_exptl_absorpt_correction_T_max 0.95
_exptl_absorpt_correction_T_min 0.88
_exptl_absorpt_correction_type multi-scan
_exptl_absorpt_process_details 'SADABS V2008/1 (Bruker AXS Inc.)'
_exptl_crystal_colour colourless
_exptl_crystal_density_diffrn 1.235
_exptl_crystal_density_method 'not measured'
_exptl_crystal_description shard
_exptl_crystal_F_000 2244
_exptl_crystal_size_max 0.220
_exptl_crystal_size_mid 0.080
_exptl_crystal_size_min 0.070
_refine_diff_density_max 1.072
_refine_diff_density_min -0.377
_refine_ls_abs_structure_details 'Flack H D (1983), Acta Cryst. A39, 876-881'
_refine_ls_abs_structure_Flack 0.0(2)
_refine_ls_extinction_method none
_refine_ls_goodness_of_fit_ref 1.047
_refine_ls_hydrogen_treatment constr
_refine_ls_matrix_type full
_refine_ls_number_parameters 696
_refine_ls_number_reflns 7124
_refine_ls_number_restraints 75
_refine_ls_restrained_S_all 1.049
_refine_ls_R_factor_all 0.0493
_refine_ls_R_factor_gt 0.0485
_refine_ls_shift/su_max 0.031
_refine_ls_shift/su_mean 0.001
_refine_ls_structure_factor_coef Fsqd
_refine_ls_weighting_details 'calc w=1/[\s^2^(Fo^2^)+(0.0858P)^2^+4.2278P] where P=(Fo^2^+2Fc^2^)/3'
_refine_ls_weighting_scheme calc
_refine_ls_wR_factor_gt 0.1315
_refine_ls_wR_factor_ref 0.1326
_reflns_number_gt 6994
_reflns_number_total 7124
_reflns_threshold_expression >2sigma(I)
_cod_data_source_file ja412715m_si_003.cif
_cod_data_source_block I
_cod_original_formula_sum 'C62 H78 N5 O9.50'
_cod_database_code 4121621

loop_
_space_group_symop_operation_xyz
'x, y, z'
'x+1/2, -y+1/2, -z'
'-x, y+1/2, -z+1/2'
'-x+1/2, -y, z+1/2'

loop_
_atom_site_type_symbol
_atom_site_label
_atom_site_fract_x
_atom_site_fract_y
_atom_site_fract_z
_atom_site_U_iso_or_equiv
_atom_site_adp_type
_atom_site_calc_flag
_atom_site_refinement_flags
_atom_site_occupancy
C C1 0.3345(2) 0.64378(18) 0.60552(14) 0.0290(8) Uani d . 1
C C2 0.3586(3) 0.7070(2) 0.57580(17) 0.0454(10) Uani d . 1
H H2 0.3596 0.7092 0.5323 0.055 Uiso calc R 1
C C3 0.3809(4) 0.7657(2) 0.60988(18) 0.0569(13) Uani d . 1
H H3 0.398 0.8091 0.5904 0.068 Uiso calc R 1
C C4 0.3784(3) 0.76122(19) 0.67267(17) 0.0444(10) Uani d . 1
H H4 0.3965 0.8008 0.6972 0.053 Uiso calc R 1
C C5 0.3491(2) 0.69801(17) 0.69984(15) 0.0284(8) Uani d . 1
C C6 0.3409(2) 0.69303(16) 0.76815(14) 0.0244(7) Uani d . 1
C C7 0.3340(2) 0.75444(17) 0.80398(16) 0.0303(8) Uani d . 1
H H7 0.3283 0.7999 0.7853 0.036 Uiso calc R 1
C C8 0.3356(2) 0.74809(18) 0.86668(16) 0.0318(8) Uani d . 1
H H8 0.3326 0.7893 0.8917 0.038 Uiso calc R 1
C C9 0.3417(2) 0.68185(18) 0.89296(15) 0.0288(7) Uani d . 1
H H9 0.3456 0.6765 0.9361 0.035 Uiso calc R 1
C C10 0.3420(2) 0.62221(17) 0.85418(14) 0.0235(7) Uani d . 1
C C11 0.3398(2) 0.54889(16) 0.87998(13) 0.0227(7) Uani d . 1
C C12 0.2841(2) 0.49624(17) 0.85201(13) 0.0235(7) Uani d . 1
H H12 0.2456 0.508 0.8172 0.028 Uiso calc R 1
C C13 0.2835(2) 0.42706(17) 0.87378(14) 0.0261(7) Uani d . 1
H H13 0.2466 0.3916 0.8533 0.031 Uiso calc R 1
C C14 0.3372(2) 0.40969(18) 0.92568(14) 0.0278(8) Uani d . 1
C C15 0.3904(2) 0.46190(19) 0.95507(15) 0.0308(8) Uani d . 1
H H15 0.4261 0.4506 0.9911 0.037 Uiso calc R 1
C C16 0.3922(2) 0.53062(19) 0.93223(14) 0.0284(8) Uani d . 1
H H16 0.4298 0.5659 0.9526 0.034 Uiso calc R 1
C C17 0.2896(3) 0.28670(19) 0.92264(15) 0.0337(8) Uani d . 1
H H17A 0.226 0.3048 0.9077 0.04 Uiso calc R 1
H H17B 0.2761 0.2493 0.9534 0.04 Uiso calc R 1
C C18 0.3445(4) 0.2537(2) 0.8692(2) 0.0590(12) Uani d U 1
H H18A 0.4019 0.2274 0.8849 0.071 Uiso calc R 1
H H18B 0.3686 0.2919 0.8419 0.071 Uiso calc R 1
C C19 0.2797(6) 0.2030(3) 0.8324(2) 0.103(2) Uani d U 1
H H19A 0.231 0.1843 0.8617 0.124 Uiso calc R 1
H H19B 0.243 0.2333 0.8033 0.124 Uiso calc R 1
C C20 0.3127(7) 0.1425(4) 0.7974(3) 0.113(2) Uani d U 1
H H20A 0.343 0.1097 0.8273 0.135 Uiso calc R 1
H H20B 0.2529 0.1186 0.7825 0.135 Uiso calc R 1
C C21 0.3766(4) 0.1448(4) 0.74727(19) 0.139(3) Uani d U 1
H H21A 0.4011 0.0962 0.739 0.167 Uiso calc R 1
H H21B 0.4335 0.1749 0.7579 0.167 Uiso calc R 1
C C22 0.3305(4) 0.1729(4) 0.69146(19) 0.120(3) Uani d RU 1
H H22A 0.2824 0.1376 0.6766 0.144 Uiso d R 1
H H22B 0.2942 0.2166 0.7022 0.144 Uiso d R 1
C C23 0.3959(4) 0.1888(4) 0.6416(3) 0.102(2) Uani d U 1
H H23A 0.4464 0.2224 0.6561 0.122 Uiso calc R 1
H H23B 0.4293 0.1445 0.6288 0.122 Uiso calc R 1
C C24 0.3741(2) 0.28433(18) 0.57000(16) 0.0321(8) Uani d . 1
C C25 0.4381(2) 0.33068(19) 0.59838(15) 0.0314(8) Uani d . 1
H H25 0.4712 0.3168 0.6347 0.038 Uiso calc R 1
C C26 0.4538(2) 0.39766(18) 0.57345(15) 0.0297(8) Uani d . 1
H H26 0.4996 0.4287 0.5923 0.036 Uiso calc R 1
C C27 0.4043(2) 0.42030(18) 0.52170(13) 0.0263(7) Uani d . 1
C C28 0.3414(2) 0.37296(17) 0.49361(14) 0.0255(7) Uani d . 1
H H28 0.3081 0.3869 0.4574 0.031 Uiso calc R 1
C C29 0.3262(2) 0.30555(19) 0.51719(15) 0.0321(8) Uani d . 1
H H29 0.2828 0.2738 0.4971 0.038 Uiso calc R 1
C C30 0.4197(3) 0.49414(18) 0.49477(14) 0.0302(8) Uani d . 1
H H30A 0.367 0.5033 0.4648 0.036 Uiso calc R 1
H H30B 0.4822 0.4941 0.472 0.036 Uiso calc R 1
C C31 0.4218(2) 0.55615(18) 0.54079(15) 0.0295(7) Uani d . 1
H H31A 0.4666 0.5434 0.5746 0.035 Uiso calc R 1
H H31B 0.4494 0.5984 0.52 0.035 Uiso calc R 1
C C32 0.3224(2) 0.57673(19) 0.56846(15) 0.0305(8) Uani d . 1
H H32A 0.2742 0.5846 0.5354 0.037 Uiso calc R 1
H H32B 0.2981 0.5379 0.595 0.037 Uiso calc R 1
C C33 0.5308(2) 0.46300(17) 0.79637(14) 0.0253(7) Uani d . 1
H H33 0.4937 0.472 0.8323 0.03 Uiso calc R 1
C C34 0.6284(2) 0.44537(16) 0.79273(14) 0.0223(7) Uani d . 1
C C35 0.7005(2) 0.43490(16) 0.84160(13) 0.0226(7) Uani d . 1
C C36 0.6898(2) 0.46664(16) 0.89826(14) 0.0223(7) Uani d . 1
H H36 0.6359 0.4975 0.9049 0.027 Uiso calc R 1
C C37 0.7551(2) 0.45486(16) 0.94576(14) 0.0226(7) Uani d . 1
C C38 0.8326(2) 0.40823(16) 0.93390(14) 0.0248(7) Uani d . 1
H H38 0.8779 0.3988 0.9658 0.03 Uiso calc R 1
C C39 0.8465(2) 0.37506(16) 0.87755(15) 0.0262(7) Uani d . 1
C C40 0.7802(2) 0.39012(17) 0.83110(15) 0.0258(7) Uani d . 1
H H40 0.7892 0.3697 0.7917 0.031 Uiso calc R 1
C C41 0.9316(2) 0.32356(18) 0.86711(16) 0.0326(8) Uani d . 1
C C42 0.9371(3) 0.2696(2) 0.9185(2) 0.0566(12) Uani d . 1
H H42A 0.876 0.2426 0.9202 0.085 Uiso calc R 1
H H42B 0.9471 0.2943 0.9575 0.085 Uiso calc R 1
H H42C 0.9917 0.2371 0.9111 0.085 Uiso calc R 1
C C43 1.0272(3) 0.3669(2) 0.8659(2) 0.0444(10) Uani d . 1
H H43A 1.0385 0.388 0.9063 0.067 Uiso calc R 1
H H43B 1.022 0.4047 0.8352 0.067 Uiso calc R 1
H H43C 1.0818 0.3355 0.8554 0.067 Uiso calc R 1
C C44 0.9244(4) 0.2854(3) 0.8059(2) 0.0669(14) Uani d . 1
H H44A 0.922 0.3205 0.7727 0.1 Uiso calc R 1
H H44B 0.865 0.2563 0.805 0.1 Uiso calc R 1
H H44C 0.9816 0.2547 0.8004 0.1 Uiso calc R 1
C C45 0.7434(2) 0.49339(19) 1.00714(14) 0.0274(7) Uani d . 1
C C46 0.6369(3) 0.4923(2) 1.02768(16) 0.0437(10) Uani d . 1
H H46A 0.6145 0.4429 1.0311 0.066 Uiso calc R 1
H H46B 0.5966 0.5174 0.9975 0.066 Uiso calc R 1
H H46C 0.631 0.5158 1.0676 0.066 Uiso calc R 1
C C47 0.7758(3) 0.57096(19) 0.99886(17) 0.0424(9) Uani d . 1
H H47A 0.7338 0.5942 0.9685 0.064 Uiso calc R 1
H H47B 0.8437 0.5722 0.9847 0.064 Uiso calc R 1
H H47C 0.7705 0.596 1.0381 0.064 Uiso calc R 1
C C48 0.8046(3) 0.4602(2) 1.05757(17) 0.0480(11) Uani d . 1
H H48A 0.874 0.464 1.047 0.072 Uiso calc R 1
H H48B 0.7869 0.4101 1.0622 0.072 Uiso calc R 1
H H48C 0.7925 0.4853 1.0962 0.072 Uiso calc R 1
C C49 0.4054(2) 0.48540(16) 0.71408(14) 0.0234(7) Uani d . 1
H H49A 0.4133 0.4998 0.6708 0.028 Uiso calc R 1
H H49B 0.3817 0.5273 0.7371 0.028 Uiso calc R 1
C C50 0.3295(2) 0.42729(17) 0.71771(13) 0.0221(7) Uani d . 1
C C51 0.1603(2) 0.40947(15) 0.69326(13) 0.0206(7) Uani d . 1
H H51 0.1494 0.3852 0.7334 0.025 Uiso calc R 1
C C52 0.1636(2) 0.35848(15) 0.64008(13) 0.0207(7) Uani d . 1
H H52 0.2285 0.3346 0.6354 0.025 Uiso calc R 1
C C53 0.1360(2) 0.40399(16) 0.58510(14) 0.0218(7) Uani d . 1
H H53 0.1955 0.4194 0.5621 0.026 Uiso calc R 1
C C54 0.0759(2) 0.45711(16) 0.67467(13) 0.0221(7) Uani d . 1
H H54 0.013 0.4325 0.6844 0.027 Uiso calc R 1
C C55 0.0380(2) 0.30369(16) 0.58544(14) 0.0232(7) Uani d . 1
C C56 0.0649(2) 0.23415(17) 0.55593(15) 0.0284(7) Uani d . 1
H H56A 0.0324 0.1951 0.5775 0.043 Uiso calc R 1
H H56B 0.1359 0.2275 0.558 0.043 Uiso calc R 1
H H56C 0.0442 0.2345 0.513 0.043 Uiso calc R 1
C C57 -0.0705(2) 0.31485(18) 0.59380(16) 0.0313(8) Uani d . 1
H H57A -0.0819 0.3603 0.6145 0.047 Uiso calc R 1
H H57B -0.0974 0.2762 0.6186 0.047 Uiso calc R 1
H H57C -0.1025 0.3153 0.5537 0.047 Uiso calc R 1
C C58 0.0732(3) 0.53097(17) 0.70100(14) 0.0309(8) Uani d . 1
H H58 0.1355 0.5568 0.6921 0.037 Uiso calc R 1
C C59 0.0043(2) 0.58590(16) 0.78467(14) 0.0228(7) Uani d . 1
C C60 -0.0147(4) 0.5746(2) 0.68063(16) 0.0483(11) Uani d . 1
H H60A 0.0035 0.6073 0.647 0.058 Uiso calc R 1
H H60B -0.068 0.5432 0.6663 0.058 Uiso calc R 1
C C61 0.0715(3) 0.64222(18) 0.80750(16) 0.0335(8) Uani d . 1
H H61A 0.1228 0.6508 0.7771 0.05 Uiso calc R 1
H H61B 0.1013 0.6267 0.8461 0.05 Uiso calc R 1
H H61C 0.0346 0.6862 0.8144 0.05 Uiso calc R 1
C C62 -0.0700(3) 0.5630(2) 0.83147(17) 0.0417(9) Uani d . 1
H H62A -0.0364 0.5428 0.8671 0.063 Uiso calc R 1
H H62B -0.1133 0.5272 0.8135 0.063 Uiso calc R 1
H H62C -0.1086 0.6043 0.8443 0.063 Uiso calc R 1
N N1 0.32817(19) 0.63920(14) 0.66665(11) 0.0251(6) Uani d . 1
N N2 0.34240(18) 0.62778(14) 0.79304(11) 0.0226(6) Uani d . 1
N N3 0.49964(18) 0.46465(13) 0.73813(11) 0.0227(6) Uani d . 1
N N4 0.5734(2) 0.44957(15) 0.69925(12) 0.0295(6) Uani d . 1
N N5 0.65128(19) 0.43692(14) 0.73238(12) 0.0283(6) Uani d . 1
O O1 0.34082(19) 0.34347(13) 0.95172(11) 0.0396(6) Uani d . 1
O O2 0.3486(2) 0.21806(15) 0.59121(14) 0.0570(8) Uani d . 1
O O3 0.33879(16) 0.36937(11) 0.73955(9) 0.0269(5) Uani d . 1
O O4 0.24711(15) 0.45297(11) 0.69258(9) 0.0232(5) Uani d . 1
O O5 0.08490(16) 0.46376(11) 0.60950(9) 0.0261(5) Uani d . 1
O O6 0.08501(15) 0.30981(10) 0.64453(9) 0.0230(5) Uani d . 1
O O7 0.07737(17) 0.36047(11) 0.54923(9) 0.0272(5) Uani d . 1
O O8 0.05807(16) 0.52477(11) 0.76546(9) 0.0258(5) Uani d . 1
O O9 -0.04307(19) 0.61187(16) 0.73119(11) 0.0493(7) Uani d . 1
O O10 0.8425(8) 0.4624(5) 0.6890(4) 0.115(3) Uiso d P 0.5

loop_
_atom_site_aniso_label
_atom_site_aniso_U_11
_atom_site_aniso_U_22
_atom_site_aniso_U_33
_atom_site_aniso_U_12
_atom_site_aniso_U_13
_atom_site_aniso_U_23
C1 0.0240(17) 0.0383(19) 0.0246(18) 0.0142(16) -0.0004(15) 0.0026(15)
C2 0.065(3) 0.044(2) 0.0276(19) 0.028(2) 0.0073(18) 0.0103(18)
C3 0.102(4) 0.028(2) 0.041(2) 0.021(2) 0.017(2) 0.0094(18)
C4 0.067(3) 0.0255(19) 0.040(2) 0.0112(18) 0.006(2) -0.0001(16)
C5 0.0269(18) 0.0288(18) 0.0296(17) 0.0085(15) 0.0002(15) -0.0009(15)
C6 0.0167(15) 0.0257(18) 0.0306(17) 0.0028(14) -0.0001(14) -0.0050(15)
C7 0.0243(17) 0.0279(18) 0.039(2) 0.0004(15) 0.0024(16) -0.0034(15)
C8 0.0222(17) 0.034(2) 0.039(2) -0.0050(15) 0.0027(16) -0.0139(16)
C9 0.0221(16) 0.0367(19) 0.0276(17) -0.0061(16) 0.0045(15) -0.0086(15)
C10 0.0133(15) 0.0331(18) 0.0240(17) -0.0046(14) 0.0015(14) -0.0093(14)
C11 0.0178(15) 0.0325(17) 0.0177(15) -0.0011(14) 0.0036(13) -0.0038(14)
C12 0.0206(16) 0.0347(19) 0.0153(15) 0.0012(14) -0.0007(13) -0.0047(14)
C13 0.0243(17) 0.0327(19) 0.0213(16) -0.0042(14) 0.0035(14) -0.0032(15)
C14 0.0245(17) 0.039(2) 0.0201(16) -0.0040(15) 0.0032(15) 0.0034(15)
C15 0.0261(18) 0.048(2) 0.0185(16) -0.0047(17) -0.0034(14) 0.0047(15)
C16 0.0218(17) 0.047(2) 0.0163(16) -0.0073(15) 0.0011(14) -0.0060(15)
C17 0.0371(19) 0.035(2) 0.0290(18) 0.0042(16) 0.0016(16) 0.0017(15)
C18 0.074(3) 0.055(3) 0.047(2) 0.032(2) 0.028(2) 0.019(2)
C19 0.217(8) 0.056(3) 0.037(2) 0.053(4) -0.030(4) -0.014(2)
C20 0.162(7) 0.110(5) 0.066(3) -0.012(5) 0.026(4) -0.022(3)
C21 0.102(5) 0.242(9) 0.073(4) 0.110(6) 0.017(3) 0.024(5)
C22 0.075(4) 0.232(9) 0.054(3) 0.032(5) -0.016(3) 0.018(4)
C23 0.057(3) 0.121(5) 0.128(5) -0.035(3) -0.045(3) 0.097(4)
C24 0.0256(18) 0.038(2) 0.0330(19) 0.0084(15) 0.0028(16) 0.0022(16)
C25 0.0263(18) 0.045(2) 0.0232(17) 0.0126(16) -0.0017(15) -0.0077(15)
C26 0.0299(19) 0.039(2) 0.0206(17) -0.0006(15) -0.0013(15) -0.0080(15)
C27 0.0252(18) 0.0372(19) 0.0164(16) 0.0073(15) 0.0014(14) -0.0052(14)
C28 0.0216(17) 0.0353(19) 0.0196(16) 0.0061(15) 0.0009(14) -0.0038(14)
C29 0.0232(17) 0.041(2) 0.0318(19) 0.0036(16) 0.0061(15) -0.0074(16)
C30 0.0301(18) 0.0384(19) 0.0220(16) -0.0012(16) 0.0024(15) -0.0035(15)
C31 0.0260(17) 0.0384(19) 0.0240(16) -0.0001(15) 0.0020(14) -0.0016(15)
C32 0.0236(18) 0.045(2) 0.0226(16) 0.0001(15) -0.0040(14) -0.0034(15)
C33 0.0242(18) 0.0313(17) 0.0205(17) 0.0003(14) 0.0003(14) -0.0053(14)
C34 0.0215(17) 0.0209(16) 0.0244(17) -0.0003(13) -0.0022(13) -0.0041(13)
C35 0.0195(16) 0.0255(17) 0.0229(16) -0.0051(14) -0.0008(13) 0.0005(14)
C36 0.0193(17) 0.0206(16) 0.0269(18) -0.0011(13) 0.0009(13) 0.0010(13)
C37 0.0197(16) 0.0250(17) 0.0229(17) -0.0017(14) 0.0015(13) 0.0000(13)
C38 0.0200(16) 0.0304(17) 0.0240(17) -0.0038(14) -0.0054(14) -0.0022(14)
C39 0.0189(16) 0.0259(17) 0.0339(19) -0.0014(14) -0.0004(15) -0.0007(14)
C40 0.0192(17) 0.0282(17) 0.0300(18) -0.0035(14) 0.0021(14) -0.0064(14)
C41 0.0250(18) 0.0380(19) 0.0346(19) 0.0063(15) -0.0023(16) -0.0041(16)
C42 0.053(3) 0.046(2) 0.071(3) 0.020(2) 0.014(2) 0.011(2)
C43 0.029(2) 0.051(2) 0.054(2) 0.0100(18) 0.0037(18) -0.002(2)
C44 0.048(3) 0.079(3) 0.074(3) 0.028(2) -0.017(2) -0.044(3)
C45 0.0231(17) 0.0383(19) 0.0208(16) 0.0019(15) -0.0032(14) -0.0063(15)
C46 0.031(2) 0.071(3) 0.0287(19) 0.0012(19) 0.0021(16) -0.0103(19)
C47 0.052(2) 0.039(2) 0.037(2) -0.0013(18) 0.0002(18) -0.0117(18)
C48 0.050(2) 0.065(3) 0.029(2) 0.022(2) -0.0088(18) -0.0106(19)
C49 0.0224(17) 0.0278(17) 0.0200(16) -0.0011(14) -0.0001(14) -0.0031(13)
C50 0.0250(17) 0.0276(19) 0.0136(15) 0.0007(15) 0.0002(13) -0.0069(14)
C51 0.0214(16) 0.0231(16) 0.0172(15) -0.0060(14) -0.0002(13) -0.0007(12)
C52 0.0202(16) 0.0213(16) 0.0207(15) -0.0020(14) 0.0009(14) -0.0027(13)
C53 0.0214(16) 0.0235(16) 0.0206(16) -0.0001(13) 0.0016(13) -0.0047(13)
C54 0.0284(18) 0.0248(16) 0.0132(15) -0.0009(14) 0.0032(13) -0.0029(12)
C55 0.0275(17) 0.0223(16) 0.0198(16) -0.0032(14) -0.0038(13) 0.0014(13)
C56 0.0270(18) 0.0324(18) 0.0257(17) -0.0021(15) -0.0010(14) -0.0029(14)
C57 0.0300(18) 0.0307(18) 0.0331(18) -0.0016(15) -0.0030(16) -0.0001(15)
C58 0.045(2) 0.0290(17) 0.0187(17) 0.0002(16) 0.0031(16) -0.0008(14)
C59 0.0210(16) 0.0267(17) 0.0208(16) 0.0074(14) -0.0013(13) 0.0010(13)
C60 0.087(3) 0.031(2) 0.0273(19) 0.027(2) -0.009(2) -0.0033(16)
C61 0.035(2) 0.0285(18) 0.0369(19) 0.0008(16) 0.0060(17) -0.0062(15)
C62 0.043(2) 0.040(2) 0.042(2) -0.0090(18) 0.0150(18) -0.0054(17)
N1 0.0198(14) 0.0327(15) 0.0228(14) 0.0091(12) -0.0015(11) -0.0012(12)
N2 0.0147(13) 0.0313(15) 0.0218(14) 0.0016(11) -0.0010(11) -0.0026(12)
N3 0.0205(14) 0.0283(14) 0.0193(14) -0.0035(11) -0.0021(12) -0.0056(11)
N4 0.0237(15) 0.0440(17) 0.0207(14) 0.0023(13) 0.0031(13) -0.0082(13)
N5 0.0214(15) 0.0392(16) 0.0242(14) 0.0025(12) 0.0001(13) -0.0064(12)
O1 0.0453(15) 0.0391(14) 0.0342(13) -0.0068(12) -0.0065(12) 0.0107(11)
O2 0.0369(15) 0.0542(17) 0.080(2) -0.0076(13) -0.0164(15) 0.0268(16)
O3 0.0302(12) 0.0289(13) 0.0216(11) -0.0024(10) -0.0016(10) -0.0016(10)
O4 0.0221(12) 0.0261(12) 0.0215(11) -0.0038(9) -0.0030(9) -0.0005(9)
O5 0.0361(12) 0.0246(11) 0.0174(11) 0.0048(10) 0.0002(10) -0.0022(9)
O6 0.0259(11) 0.0250(11) 0.0182(10) -0.0054(10) -0.0031(9) 0.0006(9)
O7 0.0379(13) 0.0251(11) 0.0188(11) -0.0076(10) -0.0046(10) 0.0000(9)
O8 0.0357(13) 0.0242(11) 0.0174(11) 0.0044(10) 0.0023(10) -0.0024(9)
O9 0.0384(15) 0.084(2) 0.0257(13) 0.0322(14) -0.0036(11) -0.0047(14)

loop_
_atom_type_symbol
_atom_type_description
_atom_type_scat_dispersion_real
_atom_type_scat_dispersion_imag
_atom_type_scat_source
C C 0.0181 0.0091 'International Tables Vol C Tables 4.2.6.8 and 6.1.1.4'
H H 0.0000 0.0000 'International Tables Vol C Tables 4.2.6.8 and 6.1.1.4'
N N 0.0311 0.0180 'International Tables Vol C Tables 4.2.6.8 and 6.1.1.4'
O O 0.0492 0.0322 'International Tables Vol C Tables 4.2.6.8 and 6.1.1.4'

loop_
_geom_angle_atom_site_label_1
_geom_angle_atom_site_label_2
_geom_angle_atom_site_label_3
_geom_angle
N1 C1 C2 122.3(3)
N1 C1 C32 118.3(3)
C2 C1 C32 119.3(3)
C3 C2 C1 119.3(3)
C3 C2 H2 120.4
C1 C2 H2 120.4
C2 C3 C4 119.2(4)
C2 C3 H3 120.4
C4 C3 H3 120.4
C3 C4 C5 119.1(4)
C3 C4 H4 120.4
C5 C4 H4 120.4
N1 C5 C4 122.2(3)
N1 C5 C6 117.8(3)
C4 C5 C6 120.0(3)
N2 C6 C7 122.0(3)
N2 C6 C5 117.3(3)
C7 C6 C5 120.7(3)
C8 C7 C6 119.0(3)
C8 C7 H7 120.5
C6 C7 H7 120.5
C9 C8 C7 119.7(3)
C9 C8 H8 120.1
C7 C8 H8 120.1
C8 C9 C10 118.2(3)
C8 C9 H9 120.9
C10 C9 H9 120.9
N2 C10 C9 122.6(3)
N2 C10 C11 116.7(3)
C9 C10 C11 120.7(3)
C16 C11 C12 117.8(3)
C16 C11 C10 121.9(3)
C12 C11 C10 120.3(3)
C13 C12 C11 121.4(3)
C13 C12 H12 119.3
C11 C12 H12 119.3
C12 C13 C14 119.9(3)
C12 C13 H13 120.1
C14 C13 H13 120.1
O1 C14 C15 115.7(3)
O1 C14 C13 124.9(3)
C15 C14 C13 119.4(3)
C14 C15 C16 120.3(3)
C14 C15 H15 119.8
C16 C15 H15 119.8
C15 C16 C11 121.1(3)
C15 C16 H16 119.4
C11 C16 H16 119.4
O1 C17 C18 113.8(3)
O1 C17 H17A 108.8
C18 C17 H17A 108.8
O1 C17 H17B 108.8
C18 C17 H17B 108.8
H17A C17 H17B 107.7
C17 C18 C19 111.7(4)
C17 C18 H18A 109.3
C19 C18 H18A 109.3
C17 C18 H18B 109.3
C19 C18 H18B 109.3
H18A C18 H18B 107.9
C20 C19 C18 126.0(7)
C20 C19 H19A 105.8
C18 C19 H19A 105.8
C20 C19 H19B 105.8
C18 C19 H19B 105.8
H19A C19 H19B 106.2
C21 C20 C19 125.8(7)
C21 C20 H20A 105.9
C19 C20 H20A 105.9
C21 C20 H20B 105.9
C19 C20 H20B 105.9
H20A C20 H20B 106.2
C20 C21 C22 113.0(4)
C20 C21 H21A 109.0
C22 C21 H21A 109.0
C20 C21 H21B 109.0
C22 C21 H21B 109.0
H21A C21 H21B 107.8
C23 C22 C21 115.7(2)
C23 C22 H22A 107.7
C21 C22 H22A 108.5
C23 C22 H22B 108.6
C21 C22 H22B 108.5
H22A C22 H22B 107.5
O2 C23 C22 113.1(4)
O2 C23 H23A 109.0
C22 C23 H23A 109.0
O2 C23 H23B 109.0
C22 C23 H23B 109.0
H23A C23 H23B 107.8
O2 C24 C25 125.5(3)
O2 C24 C29 115.0(3)
C25 C24 C29 119.4(3)
C24 C25 C26 119.6(3)
C24 C25 H25 120.2
C26 C25 H25 120.2
C27 C26 C25 121.5(3)
C27 C26 H26 119.2
C25 C26 H26 119.2
C28 C27 C26 118.0(3)
C28 C27 C30 120.2(3)
C26 C27 C30 121.8(3)
C27 C28 C29 121.3(3)
C27 C28 H28 119.4
C29 C28 H28 119.4
C28 C29 C24 120.1(3)
C28 C29 H29 119.9
C24 C29 H29 119.9
C27 C30 C31 116.2(3)
C27 C30 H30A 108.2
C31 C30 H30A 108.2
C27 C30 H30B 108.2
C31 C30 H30B 108.2
H30A C30 H30B 107.4
C32 C31 C30 115.5(3)
C32 C31 H31A 108.4
C30 C31 H31A 108.4
C32 C31 H31B 108.4
C30 C31 H31B 108.4
H31A C31 H31B 107.5
C1 C32 C31 108.9(3)
C1 C32 H32A 109.9
C31 C32 H32A 109.9
C1 C32 H32B 109.9
C31 C32 H32B 109.9
H32A C32 H32B 108.3
N3 C33 C34 105.0(3)
N3 C33 H33 127.5
C34 C33 H33 127.5
N5 C34 C33 107.8(3)
N5 C34 C35 122.2(3)
C33 C34 C35 130.0(3)
C36 C35 C40 119.4(3)
C36 C35 C34 121.4(3)
C40 C35 C34 119.2(3)
C35 C36 C37 122.1(3)
C35 C36 H36 118.9
C37 C36 H36 118.9
C36 C37 C38 116.8(3)
C36 C37 C45 120.8(3)
C38 C37 C45 122.5(3)
C39 C38 C37 123.2(3)
C39 C38 H38 118.4
C37 C38 H38 118.4
C40 C39 C38 117.7(3)
C40 C39 C41 121.1(3)
C38 C39 C41 121.2(3)
C39 C40 C35 120.9(3)
C39 C40 H40 119.6
C35 C40 H40 119.6
C42 C41 C44 109.8(4)
C42 C41 C39 110.5(3)
C44 C41 C39 112.3(3)
C42 C41 C43 108.9(3)
C44 C41 C43 106.8(3)
C39 C41 C43 108.3(3)
C41 C42 H42A 109.5
C41 C42 H42B 109.5
H42A C42 H42B 109.5
C41 C42 H42C 109.5
H42A C42 H42C 109.5
H42B C42 H42C 109.5
C41 C43 H43A 109.5
C41 C43 H43B 109.5
H43A C43 H43B 109.5
C41 C43 H43C 109.5
H43A C43 H43C 109.5
H43B C43 H43C 109.5
C41 C44 H44A 109.5
C41 C44 H44B 109.5
H44A C44 H44B 109.5
C41 C44 H44C 109.5
H44A C44 H44C 109.5
H44B C44 H44C 109.5
C48 C45 C46 108.0(3)
C48 C45 C37 112.5(3)
C46 C45 C37 110.5(3)
C48 C45 C47 108.5(3)
C46 C45 C47 108.9(3)
C37 C45 C47 108.4(3)
C45 C46 H46A 109.5
C45 C46 H46B 109.5
H46A C46 H46B 109.5
C45 C46 H46C 109.5
H46A C46 H46C 109.5
H46B C46 H46C 109.5
C45 C47 H47A 109.5
C45 C47 H47B 109.5
H47A C47 H47B 109.5
C45 C47 H47C 109.5
H47A C47 H47C 109.5
H47B C47 H47C 109.5
C45 C48 H48A 109.5
C45 C48 H48B 109.5
H48A C48 H48B 109.5
C45 C48 H48C 109.5
H48A C48 H48C 109.5
H48B C48 H48C 109.5
N3 C49 C50 113.5(3)
N3 C49 H49A 108.9
C50 C49 H49A 108.9
N3 C49 H49B 108.9
C50 C49 H49B 108.9
H49A C49 H49B 107.7
O3 C50 O4 125.4(3)
O3 C50 C49 127.3(3)
O4 C50 C49 107.2(3)
O4 C51 C52 109.2(2)
O4 C51 C54 106.8(2)
C52 C51 C54 101.1(2)
O4 C51 H51 113.0
C52 C51 H51 113.0
C54 C51 H51 113.0
O6 C52 C51 109.6(2)
O6 C52 C53 103.2(2)
C51 C52 C53 104.0(2)
O6 C52 H52 113.1
C51 C52 H52 113.1
C53 C52 H52 113.1
O7 C53 O5 113.0(2)
O7 C53 C52 104.9(2)
O5 C53 C52 105.7(2)
O7 C53 H53 111.0
O5 C53 H53 111.0
C52 C53 H53 111.0
O5 C54 C58 107.5(2)
O5 C54 C51 104.6(2)
C58 C54 C51 117.5(3)
O5 C54 H54 109.0
C58 C54 H54 109.0
C51 C54 H54 109.0
O7 C55 O6 105.4(2)
O7 C55 C56 108.6(2)
O6 C55 C56 110.0(2)
O7 C55 C57 109.4(3)
O6 C55 C57 108.6(3)
C56 C55 C57 114.4(3)
C55 C56 H56A 109.5
C55 C56 H56B 109.5
H56A C56 H56B 109.5
C55 C56 H56C 109.5
H56A C56 H56C 109.5
H56B C56 H56C 109.5
C55 C57 H57A 109.5
C55 C57 H57B 109.5
H57A C57 H57B 109.5
C55 C57 H57C 109.5
H57A C57 H57C 109.5
H57B C57 H57C 109.5
O8 C58 C54 107.8(2)
O8 C58 C60 102.5(3)
C54 C58 C60 113.9(3)
O8 C58 H58 110.8
C54 C58 H58 110.8
C60 C58 H58 110.8
O9 C59 O8 105.7(2)
O9 C59 C61 108.2(3)
O8 C59 C61 110.7(3)
O9 C59 C62 110.3(3)
O8 C59 C62 108.5(3)
C61 C59 C62 113.2(3)
O9 C60 C58 105.4(3)
O9 C60 H60A 110.7
C58 C60 H60A 110.7
O9 C60 H60B 110.7
C58 C60 H60B 110.7
H60A C60 H60B 108.8
C59 C61 H61A 109.5
C59 C61 H61B 109.5
H61A C61 H61B 109.5
C59 C61 H61C 109.5
H61A C61 H61C 109.5
H61B C61 H61C 109.5
C59 C62 H62A 109.5
C59 C62 H62B 109.5
H62A C62 H62B 109.5
C59 C62 H62C 109.5
H62A C62 H62C 109.5
H62B C62 H62C 109.5
C1 N1 C5 117.9(3)
C10 N2 C6 118.4(3)
C33 N3 N4 110.7(2)
C33 N3 C49 129.4(3)
N4 N3 C49 119.7(2)
N5 N4 N3 107.4(2)
N4 N5 C34 109.0(2)
C14 O1 C17 118.5(3)
C24 O2 C23 120.6(3)
C50 O4 C51 118.9(2)
C53 O5 C54 110.1(2)
C52 O6 C55 109.2(2)
C53 O7 C55 110.2(2)
C58 O8 C59 107.4(2)
C60 O9 C59 111.0(2)

loop_
_geom_bond_atom_site_label_1
_geom_bond_atom_site_label_2
_geom_bond_distance
C1 N1 1.340(4)
C1 C2 1.394(5)
C1 C32 1.508(5)
C2 C3 1.367(6)
C2 H2 0.95
C3 C4 1.374(5)
C3 H3 0.95
C4 C5 1.388(5)
C4 H4 0.95
C5 N1 1.353(4)
C5 C6 1.499(5)
C6 N2 1.342(4)
C6 C7 1.398(4)
C7 C8 1.375(5)
C7 H7 0.95
C8 C9 1.374(5)
C8 H8 0.95
C9 C10 1.405(4)
C9 H9 0.95
C10 N2 1.339(4)
C10 C11 1.490(5)
C11 C16 1.391(5)
C11 C12 1.391(4)
C12 C13 1.385(5)
C12 H12 0.95
C13 C14 1.389(5)
C13 H13 0.95
C14 O1 1.370(4)
C14 C15 1.381(5)
C15 C16 1.386(5)
C15 H15 0.95
C16 H16 0.95
C17 O1 1.427(4)
C17 C18 1.521(5)
C17 H17A 0.99
C17 H17B 0.99
C18 C19 1.530(8)
C18 H18A 0.99
C18 H18B 0.99
C19 C20 1.444(8)
C19 H19A 0.99
C19 H19B 0.99
C20 C21 1.402(8)
C20 H20A 0.99
C20 H20B 0.99
C21 C22 1.4706
C21 H21A 0.99
C21 H21B 0.99
C22 C23 1.440(8)
C22 H22A 0.99
C22 H22B 0.99
C23 O2 1.390(5)
C23 H23A 0.99
C23 H23B 0.99
C24 O2 1.375(5)
C24 C25 1.383(5)
C24 C29 1.385(5)
C25 C26 1.389(5)
C25 H25 0.95
C26 C27 1.385(5)
C26 H26 0.95
C27 C28 1.382(5)
C27 C30 1.523(5)
C28 C29 1.384(5)
C28 H28 0.95
C29 H29 0.95
C30 C31 1.540(5)
C30 H30A 0.99
C30 H30B 0.99
C31 C32 1.538(5)
C31 H31A 0.99
C31 H31B 0.99
C32 H32A 0.99
C32 H32B 0.99
C33 N3 1.342(4)
C33 C34 1.378(4)
C33 H33 0.95
C34 N5 1.364(4)
C34 C35 1.468(4)
C35 C36 1.382(4)
C35 C40 1.397(5)
C36 C37 1.387(4)
C36 H36 0.95
C37 C38 1.401(5)
C37 C45 1.532(5)
C38 C39 1.393(5)
C38 H38 0.95
C39 C40 1.390(5)
C39 C41 1.532(5)
C40 H40 0.95
C41 C42 1.515(6)
C41 C44 1.521(5)
C41 C43 1.542(5)
C42 H42A 0.98
C42 H42B 0.98
C42 H42C 0.98
C43 H43A 0.98
C43 H43B 0.98
C43 H43C 0.98
C44 H44A 0.98
C44 H44B 0.98
C44 H44C 0.98
C45 C48 1.518(5)
C45 C46 1.527(5)
C45 C47 1.535(5)
C46 H46A 0.98
C46 H46B 0.98
C46 H46C 0.98
C47 H47A 0.98
C47 H47B 0.98
C47 H47C 0.98
C48 H48A 0.98
C48 H48B 0.98
C48 H48C 0.98
C49 N3 1.447(4)
C49 C50 1.511(5)
C49 H49A 0.99
C49 H49B 0.99
C50 O3 1.196(4)
C50 O4 1.344(4)
C51 O4 1.442(4)
C51 C52 1.507(4)
C51 C54 1.518(4)
C51 H51 1.0
C52 O6 1.416(4)
C52 C53 1.522(4)
C52 H52 1.0
C53 O7 1.389(4)
C53 O5 1.428(4)
C53 H53 1.0
C54 O5 1.434(4)
C54 C58 1.504(4)
C54 H54 1.0
C55 O7 1.434(4)
C55 O6 1.447(4)
C55 C56 1.504(4)
C55 C57 1.511(5)
C56 H56A 0.98
C56 H56B 0.98
C56 H56C 0.98
C57 H57A 0.98
C57 H57B 0.98
C57 H57C 0.98
C58 O8 1.428(4)
C58 C60 1.523(5)
C58 H58 1.0
C59 O9 1.423(4)
C59 O8 1.428(4)
C59 C61 1.489(5)
C59 C62 1.505(5)
C60 O9 1.364(4)
C60 H60A 0.99
C60 H60B 0.99
C61 H61A 0.98
C61 H61B 0.98
C61 H61C 0.98
C62 H62A 0.98
C62 H62B 0.98
C62 H62C 0.98
N3 N4 1.350(4)
N4 N5 1.310(4)

loop_
_geom_torsion_atom_site_label_1
_geom_torsion_atom_site_label_2
_geom_torsion_atom_site_label_3
_geom_torsion_atom_site_label_4
_geom_torsion
N1 C1 C2 C3 2.9(6)
C32 C1 C2 C3 -172.3(4)
C1 C2 C3 C4 -0.4(7)
C2 C3 C4 C5 -2.8(7)
C3 C4 C5 N1 3.9(6)
C3 C4 C5 C6 -176.9(4)
N1 C5 C6 N2 19.4(4)
C4 C5 C6 N2 -159.9(3)
N1 C5 C6 C7 -161.8(3)
C4 C5 C6 C7 19.0(5)
N2 C6 C7 C8 4.6(5)
C5 C6 C7 C8 -174.1(3)
C6 C7 C8 C9 -1.5(5)
C7 C8 C9 C10 -2.6(5)
C8 C9 C10 N2 4.0(5)
C8 C9 C10 C11 -174.7(3)
N2 C10 C11 C16 142.0(3)
C9 C10 C11 C16 -39.2(4)
N2 C10 C11 C12 -38.2(4)
C9 C10 C11 C12 140.6(3)
C16 C11 C12 C13 -2.6(4)
C10 C11 C12 C13 177.7(3)
C11 C12 C13 C14 1.9(5)
C12 C13 C14 O1 179.0(3)
C12 C13 C14 C15 0.1(5)
O1 C14 C15 C16 179.6(3)
C13 C14 C15 C16 -1.5(5)
C14 C15 C16 C11 0.8(5)
C12 C11 C16 C15 1.2(4)
C10 C11 C16 C15 -179.0(3)
O1 C17 C18 C19 -169.5(3)
C17 C18 C19 C20 -152.2(5)
C18 C19 C20 C21 -61.4(10)
C19 C20 C21 C22 -73.9(8)
C20 C21 C22 C23 169.1(8)
C21 C22 C23 O2 -177.3(3)
O2 C24 C25 C26 -176.9(3)
C29 C24 C25 C26 -0.2(5)
C24 C25 C26 C27 2.2(5)
C25 C26 C27 C28 -2.8(5)
C25 C26 C27 C30 178.9(3)
C26 C27 C28 C29 1.7(5)
C30 C27 C28 C29 180.0(3)
C27 C28 C29 C24 0.2(5)
O2 C24 C29 C28 176.1(3)
C25 C24 C29 C28 -0.9(5)
C28 C27 C30 C31 137.0(3)
C26 C27 C30 C31 -44.7(4)
C27 C30 C31 C32 -73.1(4)
N1 C1 C32 C31 -109.5(3)
C2 C1 C32 C31 65.9(4)
C30 C31 C32 C1 -172.4(3)
N3 C33 C34 N5 -0.3(4)
N3 C33 C34 C35 -179.2(3)
N5 C34 C35 C36 156.5(3)
C33 C34 C35 C36 -24.7(5)
N5 C34 C35 C40 -25.5(4)
C33 C34 C35 C40 153.3(3)
C40 C35 C36 C37 -0.8(5)
C34 C35 C36 C37 177.2(3)
C35 C36 C37 C38 -0.8(4)
C35 C36 C37 C45 177.4(3)
C36 C37 C38 C39 0.8(4)
C45 C37 C38 C39 -177.3(3)
C37 C38 C39 C40 0.7(5)
C37 C38 C39 C41 -179.0(3)
C38 C39 C40 C35 -2.3(5)
C41 C39 C40 C35 177.4(3)
C36 C35 C40 C39 2.4(5)
C34 C35 C40 C39 -175.6(3)
C40 C39 C41 C42 -131.2(4)
C38 C39 C41 C42 48.6(4)
C40 C39 C41 C44 -8.2(5)
C38 C39 C41 C44 171.6(4)
C40 C39 C41 C43 109.6(4)
C38 C39 C41 C43 -70.7(4)
C36 C37 C45 C48 165.4(3)
C38 C37 C45 C48 -16.6(5)
C36 C37 C45 C46 44.6(4)
C38 C37 C45 C46 -137.4(3)
C36 C37 C45 C47 -74.7(4)
C38 C37 C45 C47 103.4(4)
N3 C49 C50 O3 2.7(4)
N3 C49 C50 O4 -178.4(2)
O4 C51 C52 O6 172.9(2)
C54 C51 C52 O6 -74.7(3)
O4 C51 C52 C53 -77.2(3)
C54 C51 C52 C53 35.1(3)
O6 C52 C53 O7 -26.7(3)
C51 C52 C53 O7 -141.2(2)
O6 C52 C53 O5 93.0(3)
C51 C52 C53 O5 -21.5(3)
O4 C51 C54 O5 77.3(3)
C52 C51 C54 O5 -36.8(3)
O4 C51 C54 C58 -41.7(3)
C52 C51 C54 C58 -155.9(3)
O5 C54 C58 O8 176.4(3)
C51 C54 C58 O8 -66.1(4)
O5 C54 C58 C60 63.4(4)
C51 C54 C58 C60 -179.2(3)
O8 C58 C60 O9 24.7(4)
C54 C58 C60 O9 140.8(3)
C2 C1 N1 C5 -2.0(5)
C32 C1 N1 C5 173.3(3)
C4 C5 N1 C1 -1.4(5)
C6 C5 N1 C1 179.3(3)
C9 C10 N2 C6 -1.1(4)
C11 C10 N2 C6 177.7(3)
C7 C6 N2 C10 -3.3(4)
C5 C6 N2 C10 175.5(3)
C34 C33 N3 N4 -0.6(3)
C34 C33 N3 C49 -174.8(3)
C50 C49 N3 C33 -81.8(4)
C50 C49 N3 N4 104.4(3)
C33 N3 N4 N5 1.2(3)
C49 N3 N4 N5 176.1(3)
N3 N4 N5 C34 -1.3(3)
C33 C34 N5 N4 1.0(4)
C35 C34 N5 N4 -180.0(3)
C15 C14 O1 C17 -178.3(3)
C13 C14 O1 C17 2.8(5)
C18 C17 O1 C14 81.2(4)
C25 C24 O2 C23 -7.2(6)
C29 C24 O2 C23 175.9(5)
C22 C23 O2 C24 120.4(5)
O3 C50 O4 C51 2.5(4)
C49 C50 O4 C51 -176.4(2)
C52 C51 O4 C50 -83.2(3)
C54 C51 O4 C50 168.2(2)
O7 C53 O5 C54 112.0(3)
C52 C53 O5 C54 -2.1(3)
C58 C54 O5 C53 150.4(3)
C51 C54 O5 C53 24.8(3)
C51 C52 O6 C55 133.7(2)
C53 C52 O6 C55 23.3(3)
O7 C55 O6 C52 -11.6(3)
C56 C55 O6 C52 105.3(3)
C57 C55 O6 C52 -128.8(3)
O5 C53 O7 C55 -94.1(3)
C52 C53 O7 C55 20.6(3)
O6 C55 O7 C53 -6.5(3)
C56 C55 O7 C53 -124.4(3)
C57 C55 O7 C53 110.1(3)
C54 C58 O8 C59 -148.8(3)
C60 C58 O8 C59 -28.3(3)
O9 C59 O8 C58 22.0(3)
C61 C59 O8 C58 -94.9(3)
C62 C59 O8 C58 140.3(3)
C58 C60 O9 C59 -12.1(4)
O8 C59 O9 C60 -5.4(4)
C61 C59 O9 C60 113.2(4)
C62 C59 O9 C60 -122.5(4)
